data_4063951
loop_
_publ_author_name
'Hu, Ping'
'Wang, Fosong'
'Jin, Guo-Xin'

_publ_section_title
;
 Syntheses, Characterization, and Ethylene Polymerization of Half-Sandwich
 Zirconium Complexes with Tridentate Imino&#x2212;Quinolinol Ligands
;
_journal_issue 5
_journal_name_full Organometallics
_journal_page_first 1008
_journal_paper_doi 10.1021/om101059v
_journal_volume 30
_journal_year 2011
_chemical_formula_sum 'C30.5 H32 Cl2 N2 O Zr'
_chemical_formula_weight 604.70
_chemical_name_systematic
; 
 ? 
;
_space_group_IT_number 2
_symmetry_cell_setting triclinic
_symmetry_space_group_name_Hall '-P 1'
_symmetry_space_group_name_H-M 'P -1'
_atom_sites_solution_hydrogens geom
_atom_sites_solution_primary direct
_atom_sites_solution_secondary difmap
_audit_creation_method SHELXL-97
_cell_angle_alpha 88.956(5)
_cell_angle_beta 84.443(5)
_cell_angle_gamma 61.373(4)
_cell_formula_units_Z 8
_cell_length_a 18.044(6)
_cell_length_b 18.416(6)
_cell_length_c 20.995(6)
_cell_measurement_reflns_used 921
_cell_measurement_temperature 293(2)
_cell_measurement_theta_max 24.420
_cell_measurement_theta_min 2.270
_cell_volume 6092(3)
_computing_cell_refinement 'Bruker SMART'
_computing_data_collection 'Bruker SMART'
_computing_data_reduction 'Bruker SHELXTL'
_computing_molecular_graphics 'Bruker SHELXTL'
_computing_publication_material 'Bruker SHELXTL'
_computing_structure_refinement 'SHELXL-97 (Sheldrick, 1997)'
_computing_structure_solution 'SHELXS-97 (Sheldrick, 1990)'
_diffrn_ambient_temperature 293(2)
_diffrn_measured_fraction_theta_full 0.969
_diffrn_measured_fraction_theta_max 0.969
_diffrn_measurement_device_type 'CCD area detector'
_diffrn_measurement_method 'phi and omega scans'
_diffrn_radiation_monochromator graphite
_diffrn_radiation_source 'fine-focus sealed tube'
_diffrn_radiation_type MoK\a
_diffrn_radiation_wavelength 0.71073
_diffrn_reflns_av_R_equivalents 0.0665
_diffrn_reflns_av_sigmaI/netI 0.2374
_diffrn_reflns_limit_h_max 17
_diffrn_reflns_limit_h_min -21
_diffrn_reflns_limit_k_max 21
_diffrn_reflns_limit_k_min -21
_diffrn_reflns_limit_l_max 24
_diffrn_reflns_limit_l_min -21
_diffrn_reflns_number 23667
_diffrn_reflns_theta_full 25.01
_diffrn_reflns_theta_max 25.01
_diffrn_reflns_theta_min 1.30
_diffrn_standards_decay_% 3.50
_exptl_absorpt_coefficient_mu 0.561
_exptl_absorpt_correction_T_max 0.9358
_exptl_absorpt_correction_T_min 0.8498
_exptl_absorpt_correction_type multi-scan
_exptl_absorpt_process_details sadabs
_exptl_crystal_colour 'dark red'
_exptl_crystal_density_diffrn 1.319
_exptl_crystal_density_method 'not measured'
_exptl_crystal_description prism
_exptl_crystal_F_000 2488
_exptl_crystal_size_max 0.30
_exptl_crystal_size_mid 0.15
_exptl_crystal_size_min 0.12
_platon_squeeze_details
;
;
_refine_diff_density_max 0.514
_refine_diff_density_min -0.513
_refine_diff_density_rms 0.084
_refine_ls_extinction_method none
_refine_ls_goodness_of_fit_ref 0.802
_refine_ls_hydrogen_treatment constr
_refine_ls_matrix_type full
_refine_ls_number_parameters 1250
_refine_ls_number_reflns 20808
_refine_ls_number_restraints 1
_refine_ls_restrained_S_all 0.805
_refine_ls_R_factor_all 0.1662
_refine_ls_R_factor_gt 0.0600
_refine_ls_shift/su_max 0.002
_refine_ls_shift/su_mean 0.000
_refine_ls_structure_factor_coef Fsqd
_refine_ls_weighting_details 'calc w=1/[\s^2^(Fo^2^)+(0.0300P)^2^+0.0000P] where P=(Fo^2^+2Fc^2^)/3'
_refine_ls_weighting_scheme calc
_refine_ls_wR_factor_gt 0.1079
_refine_ls_wR_factor_ref 0.1246
_reflns_number_gt 7294
_reflns_number_total 20808
_reflns_threshold_expression >2sigma(I)
_cod_data_source_file om101059v_si_001.cif
_cod_data_source_block Complex_1c
_cod_depositor_comments
;
The following automatic conversions were performed:

'_symmetry_cell_setting' value 'Triclinic' changed to 'triclinic'
according to /home/saulius/struct/CIF-dictionaries/cif_core.dic
dictionary named 'cif_core.dic' version 2.4.1 from 2010-06-29.

Automatic conversion script
Id: cif_fix_values 1715 2011-07-08 13:25:40Z adriana 
;
_cod_original_sg_symbol_H-M P-1
_cod_original_formula_sum 'C30.50 H32 Cl2 N2 O Zr'
_cod_database_code 4063951

loop_
_symmetry_equiv_pos_as_xyz
'x, y, z'
'-x, -y, -z'

loop_
_atom_site_label
_atom_site_type_symbol
_atom_site_fract_x
_atom_site_fract_y
_atom_site_fract_z
_atom_site_U_iso_or_equiv
_atom_site_adp_type
_atom_site_occupancy
_atom_site_symmetry_multiplicity
_atom_site_calc_flag
_atom_site_refinement_flags
Zr1 Zr 0.12688(5) 0.27254(5) 0.29472(3) 0.0423(2) Uani 1 1 d .
O1 O 0.1961(3) 0.2942(3) 0.2210(2) 0.0463(14) Uani 1 1 d .
Cl1 Cl 0.00832(12) 0.32196(12) 0.22327(8) 0.0528(6) Uani 1 1 d .
Cl2 Cl 0.25702(13) 0.16147(13) 0.33650(9) 0.0620(6) Uani 1 1 d .
N1 N 0.1714(4) 0.1683(4) 0.2229(3) 0.0437(17) Uani 1 1 d .
N2 N 0.0739(4) 0.1739(4) 0.3279(3) 0.0399(16) Uani 1 1 d .
C1 C 0.2265(5) 0.2464(5) 0.1689(4) 0.053(2) Uani 1 1 d .
C2 C 0.2643(5) 0.2592(5) 0.1136(4) 0.062(3) Uani 1 1 d .
H2 H 0.2707 0.3063 0.1099 0.074 Uiso 1 1 calc R
C3 C 0.2933(5) 0.2018(6) 0.0628(4) 0.077(3) Uani 1 1 d .
H3 H 0.3190 0.2121 0.0258 0.093 Uiso 1 1 calc R
C4 C 0.2865(6) 0.1329(6) 0.0641(4) 0.071(3) Uani 1 1 d .
H4 H 0.3076 0.0966 0.0287 0.085 Uiso 1 1 calc R
C5 C 0.2468(5) 0.1147(5) 0.1200(4) 0.054(2) Uani 1 1 d .
C6 C 0.2341(5) 0.0468(5) 0.1292(4) 0.063(3) Uani 1 1 d .
H6 H 0.2566 0.0044 0.0980 0.075 Uiso 1 1 calc R
C7 C 0.1882(5) 0.0409(5) 0.1846(4) 0.055(2) Uani 1 1 d .
H7 H 0.1792 -0.0045 0.1910 0.067 Uiso 1 1 calc R
C8 C 0.1565(5) 0.1053(5) 0.2295(3) 0.0371(19) Uani 1 1 d .
C9 C 0.2161(5) 0.1748(5) 0.1698(3) 0.041(2) Uani 1 1 d .
C10 C 0.1025(4) 0.1107(5) 0.2873(3) 0.045(2) Uani 1 1 d .
H10 H 0.0880 0.0691 0.2955 0.054 Uiso 1 1 calc R
C11 C 0.0293(5) 0.1667(5) 0.3869(3) 0.042(2) Uani 1 1 d .
C12 C 0.0704(5) 0.1033(5) 0.4271(4) 0.044(2) Uani 1 1 d .
C13 C 0.0260(6) 0.0961(5) 0.4826(4) 0.063(3) Uani 1 1 d .
H13 H 0.0534 0.0536 0.5104 0.076 Uiso 1 1 calc R
C14 C -0.0566(6) 0.1504(6) 0.4958(4) 0.066(3) Uani 1 1 d .
H14 H -0.0864 0.1448 0.5326 0.079 Uiso 1 1 calc R
C15 C -0.0979(5) 0.2145(5) 0.4557(4) 0.059(2) Uani 1 1 d .
H15 H -0.1550 0.2517 0.4661 0.071 Uiso 1 1 calc R
C16 C -0.0560(5) 0.2248(5) 0.4000(3) 0.044(2) Uani 1 1 d .
C17 C 0.1646(5) 0.0433(4) 0.4180(3) 0.051(2) Uani 1 1 d .
H17 H 0.1886 0.0581 0.3792 0.061 Uiso 1 1 calc R
C18 C 0.1811(5) -0.0452(5) 0.4085(4) 0.077(3) Uani 1 1 d .
H18A H 0.1576 -0.0609 0.4458 0.115 Uiso 1 1 calc R
H18B H 0.2411 -0.0818 0.4018 0.115 Uiso 1 1 calc R
H18C H 0.1549 -0.0487 0.3718 0.115 Uiso 1 1 calc R
C19 C 0.2102(5) 0.0481(5) 0.4740(4) 0.075(3) Uani 1 1 d .
H19A H 0.2047 0.1025 0.4771 0.112 Uiso 1 1 calc R
H19B H 0.2692 0.0079 0.4672 0.112 Uiso 1 1 calc R
H19C H 0.1855 0.0370 0.5130 0.112 Uiso 1 1 calc R
C20 C -0.1044(5) 0.2916(5) 0.3567(4) 0.053(2) Uani 1 1 d .
H20 H -0.0638 0.3055 0.3327 0.064 Uiso 1 1 calc R
C21 C -0.1750(5) 0.3725(5) 0.3905(4) 0.082(3) Uani 1 1 d .
H21A H -0.2208 0.3637 0.4087 0.124 Uiso 1 1 calc R
H21B H -0.1955 0.4154 0.3599 0.124 Uiso 1 1 calc R
H21C H -0.1525 0.3887 0.4238 0.124 Uiso 1 1 calc R
C22 C -0.1451(5) 0.2669(5) 0.3084(4) 0.076(3) Uani 1 1 d .
H22A H -0.1032 0.2168 0.2860 0.114 Uiso 1 1 calc R
H22B H -0.1688 0.3101 0.2784 0.114 Uiso 1 1 calc R
H22C H -0.1893 0.2579 0.3298 0.114 Uiso 1 1 calc R
C23 C 0.0818(8) 0.4201(5) 0.3214(4) 0.070(3) Uani 1 1 d .
H23 H 0.0776 0.4554 0.2880 0.084 Uiso 1 1 calc R
C24 C 0.0158(6) 0.4064(6) 0.3492(5) 0.070(3) Uani 1 1 d .
H24 H -0.0392 0.4297 0.3375 0.084 Uiso 1 1 calc R
C25 C 0.0484(7) 0.3519(6) 0.3970(4) 0.068(3) Uani 1 1 d .
H25 H 0.0191 0.3306 0.4230 0.081 Uiso 1 1 calc R
C26 C 0.1297(7) 0.3339(5) 0.4004(4) 0.072(3) Uani 1 1 d .
H26 H 0.1645 0.3007 0.4306 0.086 Uiso 1 1 calc R
C27 C 0.1531(6) 0.3733(6) 0.3509(5) 0.075(3) Uani 1 1 d .
H27 H 0.2066 0.3685 0.3404 0.090 Uiso 1 1 calc R
Zr2 Zr 0.27407(5) 0.48563(5) 0.99142(3) 0.0493(2) Uani 1 1 d .
O2 O 0.2235(3) 0.4640(3) 1.0775(2) 0.0519(15) Uani 1 1 d .
Cl3 Cl 0.25887(13) 0.37079(12) 0.94317(9) 0.0623(6) Uani 1 1 d .
Cl4 Cl 0.21671(14) 0.63478(13) 1.02894(9) 0.0675(7) Uani 1 1 d .
N3 N 0.1328(4) 0.5465(3) 0.9857(3) 0.0400(16) Uani 1 1 d .
N4 N 0.2331(4) 0.5482(3) 0.8874(3) 0.0385(16) Uani 1 1 d .
C28 C 0.1391(5) 0.4939(5) 1.0890(3) 0.045(2) Uani 1 1 d .
C29 C 0.0991(5) 0.4802(5) 1.1430(3) 0.055(2) Uani 1 1 d .
H29 H 0.1299 0.4484 1.1755 0.066 Uiso 1 1 calc R
C30 C 0.0109(6) 0.5151(5) 1.1481(4) 0.058(2) Uani 1 1 d .
H30 H -0.0156 0.5041 1.1843 0.070 Uiso 1 1 calc R
C31 C -0.0388(5) 0.5637(5) 1.1041(3) 0.047(2) Uani 1 1 d .
H31 H -0.0976 0.5887 1.1116 0.057 Uiso 1 1 calc R
C32 C -0.0003(5) 0.5758(4) 1.0473(3) 0.039(2) Uani 1 1 d .
C33 C -0.0407(5) 0.6236(4) 0.9953(4) 0.048(2) Uani 1 1 d .
H33 H -0.0996 0.6520 0.9979 0.057 Uiso 1 1 calc R
C34 C 0.0056(5) 0.6289(4) 0.9409(3) 0.045(2) Uani 1 1 d .
H34 H -0.0219 0.6588 0.9065 0.054 Uiso 1 1 calc R
C35 C 0.0920(5) 0.5900(4) 0.9380(3) 0.0356(19) Uani 1 1 d .
C36 C 0.0886(5) 0.5395(4) 1.0403(3) 0.040(2) Uani 1 1 d .
C37 C 0.1510(5) 0.5865(4) 0.8849(3) 0.043(2) Uani 1 1 d .
H37 H 0.1297 0.6127 0.8475 0.052 Uiso 1 1 calc R
C38 C 0.2832(5) 0.5470(5) 0.8281(3) 0.041(2) Uani 1 1 d .
C39 C 0.2992(5) 0.4896(5) 0.7800(4) 0.045(2) Uani 1 1 d .
C40 C 0.3461(5) 0.4908(5) 0.7248(4) 0.069(3) Uani 1 1 d .
H40 H 0.3564 0.4544 0.6909 0.083 Uiso 1 1 calc R
C41 C 0.3783(6) 0.5459(6) 0.7193(4) 0.073(3) Uani 1 1 d .
H41 H 0.4089 0.5466 0.6812 0.088 Uiso 1 1 calc R
C42 C 0.3664(5) 0.5981(5) 0.7676(4) 0.065(3) Uani 1 1 d .
H42 H 0.3908 0.6326 0.7634 0.078 Uiso 1 1 calc R
C43 C 0.3179(5) 0.6011(5) 0.8239(4) 0.046(2) Uani 1 1 d .
C44 C 0.2631(5) 0.4300(5) 0.7826(4) 0.059(2) Uani 1 1 d .
H44 H 0.2363 0.4332 0.8261 0.071 Uiso 1 1 calc R
C45 C 0.3344(6) 0.3408(5) 0.7690(4) 0.089(3) Uani 1 1 d .
H45A H 0.3501 0.3315 0.7237 0.133 Uiso 1 1 calc R
H45B H 0.3149 0.3029 0.7846 0.133 Uiso 1 1 calc R
H45C H 0.3827 0.3321 0.7901 0.133 Uiso 1 1 calc R
C46 C 0.1961(5) 0.4526(5) 0.7367(4) 0.083(3) Uani 1 1 d .
H46A H 0.1567 0.5108 0.7415 0.124 Uiso 1 1 calc R
H46B H 0.1664 0.4216 0.7460 0.124 Uiso 1 1 calc R
H46C H 0.2227 0.4399 0.6936 0.124 Uiso 1 1 calc R
C47 C 0.3002(5) 0.6649(5) 0.8757(4) 0.061(2) Uani 1 1 d .
H47 H 0.2819 0.6462 0.9153 0.073 Uiso 1 1 calc R
C48 C 0.2265(6) 0.7490(5) 0.8622(4) 0.105(4) Uani 1 1 d .
H48A H 0.2087 0.7846 0.8997 0.158 Uiso 1 1 calc R
H48B H 0.1799 0.7420 0.8510 0.158 Uiso 1 1 calc R
H48C H 0.2444 0.7734 0.8274 0.158 Uiso 1 1 calc R
C49 C 0.3785(6) 0.6720(6) 0.8889(4) 0.108(4) Uani 1 1 d .
H49A H 0.3936 0.6979 0.8536 0.162 Uiso 1 1 calc R
H49B H 0.4249 0.6178 0.8939 0.162 Uiso 1 1 calc R
H49C H 0.3660 0.7049 0.9274 0.162 Uiso 1 1 calc R
C50 C 0.4045(5) 0.4931(7) 1.0055(8) 0.092(4) Uani 1 1 d .
H50 H 0.3968 0.5460 1.0129 0.111 Uiso 1 1 calc R
C51 C 0.3984(7) 0.4435(13) 1.0507(7) 0.128(7) Uani 1 1 d .
H51 H 0.3881 0.4553 1.0946 0.153 Uiso 1 1 calc R
C52 C 0.4098(8) 0.3722(8) 1.0213(10) 0.121(7) Uani 1 1 d .
H52 H 0.4069 0.3278 1.0409 0.146 Uiso 1 1 calc R
C53 C 0.4259(6) 0.3800(8) 0.9592(7) 0.096(4) Uani 1 1 d .
H53 H 0.4374 0.3406 0.9273 0.115 Uiso 1 1 calc R
C54 C 0.4228(5) 0.4557(8) 0.9494(5) 0.076(3) Uani 1 1 d .
H54 H 0.4321 0.4762 0.9104 0.091 Uiso 1 1 calc R
Zr3 Zr 0.05240(5) 0.02331(5) 0.77419(3) 0.0478(2) Uani 1 1 d .
O3 O 0.0422(3) -0.0821(3) 0.7981(2) 0.0513(15) Uani 1 1 d .
Cl5 Cl 0.16451(13) -0.02327(12) 0.84972(9) 0.0597(6) Uani 1 1 d .
Cl6 Cl -0.09864(13) 0.09074(13) 0.74829(9) 0.0631(6) Uani 1 1 d .
N5 N -0.0234(4) 0.0513(4) 0.8717(3) 0.0421(16) Uani 1 1 d .
N6 N 0.0092(4) 0.1626(4) 0.8164(3) 0.0426(17) Uani 1 1 d .
C55 C 0.0034(5) -0.0848(5) 0.8546(4) 0.048(2) Uani 1 1 d .
C56 C -0.0057(5) -0.1520(5) 0.8783(4) 0.060(2) Uani 1 1 d .
H56 H 0.0175 -0.2012 0.8542 0.072 Uiso 1 1 calc R
C57 C -0.0500(5) -0.1449(5) 0.9385(4) 0.057(2) Uani 1 1 d .
H57 H -0.0535 -0.1909 0.9539 0.069 Uiso 1 1 calc R
C58 C -0.0875(5) -0.0754(5) 0.9751(4) 0.059(2) Uani 1 1 d .
H58 H -0.1179 -0.0735 1.0140 0.070 Uiso 1 1 calc R
C59 C -0.0812(5) -0.0050(5) 0.9548(3) 0.040(2) Uani 1 1 d .
C60 C -0.1163(5) 0.0732(5) 0.9884(4) 0.052(2) Uani 1 1 d .
H60 H -0.1474 0.0812 1.0280 0.062 Uiso 1 1 calc R
C61 C -0.1047(4) 0.1366(5) 0.9627(3) 0.048(2) Uani 1 1 d .
H61 H -0.1290 0.1877 0.9843 0.058 Uiso 1 1 calc R
C62 C -0.0556(5) 0.1236(5) 0.9035(3) 0.040(2) Uani 1 1 d .
C63 C -0.0364(5) -0.0111(5) 0.8955(4) 0.045(2) Uani 1 1 d .
C64 C -0.0356(5) 0.1816(5) 0.8693(4) 0.044(2) Uani 1 1 d .
H64 H -0.0564 0.2346 0.8869 0.053 Uiso 1 1 calc R
C65 C 0.0209(6) 0.2297(5) 0.7853(3) 0.049(2) Uani 1 1 d .
C66 C -0.0440(5) 0.2915(5) 0.7562(3) 0.046(2) Uani 1 1 d .
C67 C -0.0272(6) 0.3507(5) 0.7239(4) 0.064(3) Uani 1 1 d .
H67 H -0.0692 0.3928 0.7026 0.077 Uiso 1 1 calc R
C68 C 0.0481(7) 0.3468(6) 0.7236(4) 0.073(3) Uani 1 1 d .
H68 H 0.0579 0.3867 0.7024 0.088 Uiso 1 1 calc R
C69 C 0.1103(6) 0.2866(6) 0.7533(4) 0.065(3) Uani 1 1 d .
H69 H 0.1627 0.2852 0.7511 0.078 Uiso 1 1 calc R
C70 C 0.0998(6) 0.2277(5) 0.7863(4) 0.055(2) Uani 1 1 d .
C71 C -0.1306(6) 0.2976(5) 0.7540(4) 0.069(3) Uani 1 1 d .
H71 H -0.1303 0.2505 0.7766 0.083 Uiso 1 1 calc R
C72 C -0.2005(6) 0.3775(5) 0.7893(4) 0.089(3) Uani 1 1 d .
H72A H -0.1899 0.3770 0.8332 0.133 Uiso 1 1 calc R
H72B H -0.2548 0.3804 0.7871 0.133 Uiso 1 1 calc R
H72C H -0.2003 0.4247 0.7693 0.133 Uiso 1 1 calc R
C73 C -0.1517(6) 0.2935(6) 0.6860(4) 0.103(4) Uani 1 1 d .
H73A H -0.1552 0.3407 0.6633 0.154 Uiso 1 1 calc R
H73B H -0.2051 0.2937 0.6875 0.154 Uiso 1 1 calc R
H73C H -0.1080 0.2437 0.6644 0.154 Uiso 1 1 calc R
C74 C 0.1693(6) 0.1619(5) 0.8220(5) 0.070(3) Uani 1 1 d .
H74 H 0.1589 0.1144 0.8271 0.085 Uiso 1 1 calc R
C75 C 0.2582(6) 0.1320(7) 0.7897(5) 0.145(5) Uani 1 1 d .
H75A H 0.2699 0.1776 0.7859 0.218 Uiso 1 1 calc R
H75B H 0.2627 0.1091 0.7479 0.218 Uiso 1 1 calc R
H75C H 0.2984 0.0902 0.8149 0.218 Uiso 1 1 calc R
C76 C 0.1663(6) 0.1965(6) 0.8883(5) 0.119(4) Uani 1 1 d .
H76A H 0.1959 0.1516 0.9159 0.179 Uiso 1 1 calc R
H76B H 0.1084 0.2287 0.9059 0.179 Uiso 1 1 calc R
H76C H 0.1930 0.2309 0.8849 0.179 Uiso 1 1 calc R
C77 C 0.1170(9) 0.0663(7) 0.6801(4) 0.079(3) Uani 1 1 d .
H77 H 0.1111 0.1192 0.6829 0.095 Uiso 1 1 calc R
C78 C 0.1822(7) -0.0038(9) 0.6997(4) 0.080(3) Uani 1 1 d .
H78 H 0.2297 -0.0069 0.7161 0.096 Uiso 1 1 calc R
C79 C 0.1678(8) -0.0699(6) 0.6915(4) 0.083(3) Uani 1 1 d .
H79 H 0.2026 -0.1244 0.7022 0.100 Uiso 1 1 calc R
C80 C 0.0925(8) -0.0407(8) 0.6649(4) 0.076(3) Uani 1 1 d .
H80 H 0.0661 -0.0711 0.6546 0.092 Uiso 1 1 calc R
C81 C 0.0624(6) 0.0466(8) 0.6560(4) 0.081(3) Uani 1 1 d .
H81 H 0.0139 0.0826 0.6370 0.097 Uiso 1 1 calc R
Zr4 Zr 0.54779(5) 0.23257(5) 0.48571(4) 0.0543(3) Uani 1 1 d .
O4 O 0.5941(3) 0.1597(3) 0.5622(2) 0.0655(17) Uani 1 1 d .
Cl7 Cl 0.62395(13) 0.10896(13) 0.41122(10) 0.0654(6) Uani 1 1 d .
Cl8 Cl 0.42543(15) 0.32891(14) 0.56203(10) 0.0738(7) Uani 1 1 d .
N7 N 0.4710(4) 0.1655(4) 0.5044(3) 0.0447(17) Uani 1 1 d .
N8 N 0.4391(4) 0.2689(4) 0.4096(3) 0.0468(17) Uani 1 1 d .
C82 C 0.5581(5) 0.1162(5) 0.5862(4) 0.054(2) Uani 1 1 d .
C83 C 0.5812(5) 0.0651(5) 0.6373(4) 0.062(3) Uani 1 1 d .
H83 H 0.6266 0.0591 0.6586 0.075 Uiso 1 1 calc R
C84 C 0.5376(6) 0.0219(6) 0.6579(4) 0.076(3) Uani 1 1 d .
H84 H 0.5537 -0.0094 0.6943 0.092 Uiso 1 1 calc R
C85 C 0.4727(5) 0.0224(5) 0.6284(4) 0.062(3) Uani 1 1 d .
H85 H 0.4463 -0.0080 0.6435 0.074 Uiso 1 1 calc R
C86 C 0.4478(5) 0.0714(5) 0.5738(4) 0.045(2) Uani 1 1 d .
C87 C 0.3846(5) 0.0802(5) 0.5345(4) 0.055(2) Uani 1 1 d .
H87 H 0.3549 0.0512 0.5443 0.066 Uiso 1 1 calc R
C88 C 0.3662(5) 0.1288(5) 0.4836(3) 0.054(2) Uani 1 1 d .
H88 H 0.3247 0.1332 0.4583 0.065 Uiso 1 1 calc R
C89 C 0.4110(5) 0.1728(4) 0.4695(3) 0.0378(19) Uani 1 1 d .
C90 C 0.4902(5) 0.1186(5) 0.5556(4) 0.046(2) Uani 1 1 d .
C91 C 0.3978(5) 0.2280(4) 0.4174(3) 0.048(2) Uani 1 1 d .
H91 H 0.3589 0.2342 0.3889 0.058 Uiso 1 1 calc R
C92 C 0.4252(5) 0.3200(5) 0.3515(4) 0.054(2) Uani 1 1 d .
C93 C 0.4539(5) 0.2841(5) 0.2917(4) 0.059(3) Uani 1 1 d .
C94 C 0.4390(6) 0.3327(6) 0.2402(4) 0.094(4) Uani 1 1 d .
H94 H 0.4557 0.3087 0.1992 0.112 Uiso 1 1 calc R
C95 C 0.3989(8) 0.4182(8) 0.2483(5) 0.129(5) Uani 1 1 d .
H95 H 0.3922 0.4510 0.2129 0.154 Uiso 1 1 calc R
C96 C 0.3690(7) 0.4544(6) 0.3087(5) 0.095(4) Uani 1 1 d .
H96 H 0.3415 0.5117 0.3139 0.114 Uiso 1 1 calc R
C97 C 0.3799(5) 0.4048(6) 0.3628(4) 0.060(2) Uani 1 1 d .
C98 C 0.4993(5) 0.1894(5) 0.2787(4) 0.061(3) Uani 1 1 d .
H98 H 0.5048 0.1624 0.3200 0.073 Uiso 1 1 calc R
C99 C 0.5886(6) 0.1635(5) 0.2464(4) 0.101(4) Uani 1 1 d .
H99A H 0.6152 0.1065 0.2324 0.152 Uiso 1 1 calc R
H99B H 0.6217 0.1705 0.2765 0.152 Uiso 1 1 calc R
H99C H 0.5849 0.1973 0.2103 0.152 Uiso 1 1 calc R
C100 C 0.4481(6) 0.1637(6) 0.2390(4) 0.102(4) Uani 1 1 d .
H10A H 0.3978 0.1712 0.2646 0.153 Uiso 1 1 calc R
H10B H 0.4820 0.1066 0.2256 0.153 Uiso 1 1 calc R
H10C H 0.4326 0.1974 0.2021 0.153 Uiso 1 1 calc R
C101 C 0.3447(6) 0.4471(6) 0.4270(4) 0.076(3) Uani 1 1 d .
H101 H 0.3797 0.4083 0.4579 0.091 Uiso 1 1 calc R
C102 C 0.2551(6) 0.4606(6) 0.4443(4) 0.104(4) Uani 1 1 d .
H10D H 0.2218 0.4855 0.4093 0.156 Uiso 1 1 calc R
H10E H 0.2300 0.4965 0.4817 0.156 Uiso 1 1 calc R
H10F H 0.2570 0.4083 0.4528 0.156 Uiso 1 1 calc R
C103 C 0.3499(6) 0.5268(5) 0.4364(4) 0.109(4) Uani 1 1 d .
H10G H 0.4060 0.5173 0.4217 0.163 Uiso 1 1 calc R
H10H H 0.3376 0.5430 0.4810 0.163 Uiso 1 1 calc R
H10I H 0.3094 0.5699 0.4123 0.163 Uiso 1 1 calc R
C104 C 0.5761(12) 0.3502(11) 0.4979(13) 0.136(7) Uani 1 1 d .
H104 H 0.5348 0.3957 0.5224 0.163 Uiso 1 1 calc R
C105 C 0.648(2) 0.2812(19) 0.5190(10) 0.189(14) Uani 1 1 d .
H105 H 0.6651 0.2711 0.5601 0.226 Uiso 1 1 calc R
C106 C 0.6824(11) 0.2379(12) 0.4700(13) 0.160(11) Uani 1 1 d .
H106 H 0.7308 0.1869 0.4715 0.192 Uiso 1 1 calc R
C107 C 0.6502(12) 0.2642(12) 0.4157(8) 0.113(5) Uani 1 1 d .
H107 H 0.6709 0.2392 0.3751 0.136 Uiso 1 1 calc R
C108 C 0.5808(13) 0.3353(14) 0.4324(10) 0.121(6) Uani 1 1 d .
H108 H 0.5418 0.3694 0.4050 0.145 Uiso 1 1 calc R
C109 C 0.6610(10) 0.2449(11) 0.8069(9) 0.191(7) Uiso 1 1 d .
C110 C 0.6151(10) 0.3376(10) 0.8335(7) 0.194(6) Uiso 1 1 d .
H110 H 0.6175 0.3643 0.8698 0.232 Uiso 1 1 calc R
C111 C 0.5704(8) 0.3623(8) 0.7811(7) 0.157(5) Uiso 1 1 d .
H111 H 0.5312 0.4183 0.7844 0.188 Uiso 1 1 calc R
C112 C 0.5675(10) 0.3266(12) 0.7241(8) 0.213(7) Uiso 1 1 d .
H112 H 0.5337 0.3615 0.6942 0.255 Uiso 1 1 calc R
C113 C 0.6091(11) 0.2473(11) 0.7100(7) 0.199(7) Uiso 1 1 d .
H113 H 0.6026 0.2215 0.6749 0.239 Uiso 1 1 calc R
C114 C 0.6668(11) 0.2065(11) 0.7580(9) 0.223(8) Uiso 1 1 d .
H114 H 0.7082 0.1513 0.7518 0.267 Uiso 1 1 calc R
C115 C 0.7039(12) 0.2281(11) 0.8695(8) 0.303(10) Uiso 1 1 d .
H11A H 0.7424 0.1700 0.8715 0.455 Uiso 1 1 calc R
H11B H 0.6614 0.2453 0.9054 0.455 Uiso 1 1 calc R
H11C H 0.7347 0.2584 0.8704 0.455 Uiso 1 1 calc R
C116 C 0.4813(9) 0.8788(10) 0.0519(8) 0.287(9) Uiso 1 1 d GD
C117 C 0.4276(12) 0.8416(9) 0.0597(7) 0.55(2) Uiso 1 1 d G
H117 H 0.4264 0.8137 0.0967 0.662 Uiso 1 1 calc R
C118 C 0.3758(9) 0.8474(9) 0.0106(10) 0.53(2) Uiso 1 1 d G
H118 H 0.3408 0.8232 0.0156 0.641 Uiso 1 1 calc R
C119 C 0.3777(8) 0.8904(9) -0.0463(7) 0.234(7) Uiso 1 1 d G
H119 H 0.3440 0.8942 -0.0783 0.281 Uiso 1 1 calc R
C120 C 0.4315(11) 0.9275(7) -0.0541(6) 0.341(12) Uiso 1 1 d G
H120 H 0.4327 0.9555 -0.0911 0.409 Uiso 1 1 calc R
C121 C 0.4833(9) 0.9217(9) -0.0049(10) 0.492(19) Uiso 1 1 d G
H121 H 0.5183 0.9459 -0.0100 0.590 Uiso 1 1 calc R
C122 C 0.5145(11) 0.8819(10) 0.1270(7) 0.296(9) Uiso 1 1 d D
H12A H 0.5041 0.8452 0.1549 0.444 Uiso 1 1 calc R
H12B H 0.4835 0.9373 0.1449 0.444 Uiso 1 1 calc R
H12C H 0.5740 0.8650 0.1223 0.444 Uiso 1 1 calc R

loop_
_atom_site_aniso_label
_atom_site_aniso_U_11
_atom_site_aniso_U_22
_atom_site_aniso_U_33
_atom_site_aniso_U_23
_atom_site_aniso_U_13
_atom_site_aniso_U_12
Zr1 0.0525(6) 0.0440(5) 0.0381(5) 0.0094(4) -0.0107(4) -0.0284(5)
O1 0.065(4) 0.035(3) 0.049(3) 0.006(3) -0.006(3) -0.032(3)
Cl1 0.0574(15) 0.0537(14) 0.0446(12) 0.0108(10) -0.0144(10) -0.0231(12)
Cl2 0.0576(15) 0.0704(16) 0.0715(15) 0.0262(12) -0.0293(11) -0.0383(13)
N1 0.053(5) 0.056(5) 0.028(4) 0.007(3) -0.003(3) -0.030(4)
N2 0.049(4) 0.037(4) 0.041(4) 0.016(3) -0.010(3) -0.027(4)
C1 0.053(6) 0.043(6) 0.063(6) 0.012(5) -0.008(5) -0.022(5)
C2 0.062(6) 0.062(7) 0.061(6) 0.009(5) 0.018(5) -0.034(6)
C3 0.068(7) 0.081(8) 0.064(7) 0.007(6) 0.029(5) -0.027(7)
C4 0.083(8) 0.054(7) 0.060(6) -0.008(5) 0.013(5) -0.023(6)
C5 0.049(6) 0.053(6) 0.052(6) 0.003(5) 0.004(4) -0.020(5)
C6 0.047(6) 0.058(7) 0.068(7) -0.014(5) -0.004(5) -0.013(5)
C7 0.057(6) 0.048(6) 0.063(6) 0.001(5) -0.001(5) -0.028(5)
C8 0.034(5) 0.035(5) 0.038(5) 0.004(4) -0.007(4) -0.012(4)
C9 0.043(5) 0.032(5) 0.038(5) 0.004(4) -0.005(4) -0.010(5)
C10 0.042(6) 0.043(6) 0.059(6) 0.013(5) -0.017(4) -0.026(5)
C11 0.041(5) 0.060(6) 0.033(5) 0.021(4) -0.013(4) -0.030(5)
C12 0.038(5) 0.045(6) 0.054(5) 0.015(4) -0.008(4) -0.024(5)
C13 0.055(7) 0.084(8) 0.058(6) 0.036(5) -0.015(5) -0.039(6)
C14 0.067(7) 0.087(8) 0.057(6) 0.026(6) -0.004(5) -0.048(7)
C15 0.038(6) 0.070(7) 0.068(6) -0.001(5) 0.000(5) -0.025(5)
C16 0.046(6) 0.050(6) 0.042(5) 0.008(4) -0.006(4) -0.027(5)
C17 0.069(7) 0.037(5) 0.057(5) 0.022(4) -0.019(5) -0.033(5)
C18 0.090(8) 0.050(6) 0.111(8) 0.027(5) -0.028(6) -0.048(6)
C19 0.079(7) 0.072(7) 0.088(7) 0.021(5) -0.022(5) -0.047(6)
C20 0.046(6) 0.066(7) 0.056(6) 0.005(5) -0.010(5) -0.033(6)
C21 0.090(8) 0.058(7) 0.083(7) 0.017(6) -0.005(6) -0.024(6)
C22 0.060(7) 0.062(6) 0.106(7) 0.032(6) -0.025(5) -0.028(6)
C23 0.109(10) 0.051(7) 0.052(6) 0.008(5) -0.015(6) -0.039(7)
C24 0.072(8) 0.062(7) 0.066(7) -0.024(6) -0.001(6) -0.025(6)
C25 0.098(9) 0.077(8) 0.044(6) -0.009(5) 0.012(6) -0.057(7)
C26 0.105(9) 0.072(7) 0.045(6) 0.007(5) -0.037(6) -0.043(7)
C27 0.081(8) 0.099(9) 0.064(7) -0.029(6) 0.019(6) -0.063(8)
Zr2 0.0410(5) 0.0551(6) 0.0523(5) 0.0147(4) -0.0116(4) -0.0228(5)
O2 0.050(4) 0.048(4) 0.056(4) 0.017(3) -0.015(3) -0.021(3)
Cl3 0.0663(16) 0.0487(14) 0.0703(15) 0.0120(11) -0.0098(12) -0.0261(13)
Cl4 0.0800(18) 0.0723(17) 0.0627(15) 0.0024(12) -0.0097(12) -0.0461(15)
N3 0.037(4) 0.031(4) 0.047(4) 0.000(3) 0.002(3) -0.014(3)
N4 0.040(4) 0.035(4) 0.047(4) 0.010(3) -0.005(3) -0.024(4)
C28 0.050(6) 0.047(6) 0.042(5) 0.010(4) -0.007(4) -0.026(5)
C29 0.070(7) 0.067(7) 0.034(5) 0.020(4) -0.017(4) -0.037(6)
C30 0.065(7) 0.062(7) 0.047(6) 0.008(5) 0.002(5) -0.032(6)
C31 0.045(6) 0.055(6) 0.040(5) -0.008(4) 0.014(4) -0.024(5)
C32 0.044(6) 0.043(5) 0.035(5) 0.002(4) -0.005(4) -0.026(5)
C33 0.036(5) 0.038(5) 0.060(6) -0.010(4) 0.002(4) -0.011(4)
C34 0.036(5) 0.058(6) 0.041(5) 0.023(4) -0.013(4) -0.023(5)
C35 0.041(5) 0.042(5) 0.031(4) 0.015(4) -0.006(4) -0.026(5)
C36 0.051(6) 0.041(5) 0.037(5) 0.004(4) -0.010(4) -0.028(5)
C37 0.056(6) 0.031(5) 0.049(5) 0.011(4) -0.018(4) -0.024(5)
C38 0.036(5) 0.040(5) 0.045(5) 0.013(4) -0.004(4) -0.017(4)
C39 0.052(6) 0.033(5) 0.050(5) 0.004(4) 0.008(4) -0.022(5)
C40 0.075(7) 0.074(7) 0.057(6) 0.002(5) 0.004(5) -0.035(6)
C41 0.085(8) 0.070(7) 0.072(7) -0.001(6) 0.029(6) -0.049(7)
C42 0.062(7) 0.071(7) 0.071(7) 0.001(6) 0.010(5) -0.043(6)
C43 0.049(6) 0.040(6) 0.044(5) 0.004(4) 0.001(4) -0.020(5)
C44 0.066(7) 0.063(7) 0.053(6) -0.003(5) 0.005(5) -0.037(6)
C45 0.105(9) 0.048(7) 0.107(8) -0.004(6) -0.005(6) -0.033(7)
C46 0.088(8) 0.088(8) 0.090(7) -0.006(6) -0.008(6) -0.056(7)
C47 0.061(7) 0.062(7) 0.072(6) 0.024(5) -0.011(5) -0.040(6)
C48 0.099(9) 0.061(7) 0.135(9) -0.012(6) -0.026(7) -0.019(7)
C49 0.122(10) 0.108(9) 0.147(9) 0.028(7) -0.041(7) -0.093(8)
C50 0.040(7) 0.115(11) 0.121(11) -0.032(10) 0.009(7) -0.038(7)
C51 0.052(8) 0.25(2) 0.084(10) 0.076(13) -0.048(7) -0.074(13)
C52 0.050(8) 0.105(12) 0.190(18) 0.104(12) -0.031(10) -0.023(9)
C53 0.047(7) 0.075(10) 0.147(13) 0.006(9) 0.009(7) -0.017(7)
C54 0.038(6) 0.098(10) 0.075(8) 0.037(7) 0.003(5) -0.023(7)
Zr3 0.0548(6) 0.0444(5) 0.0454(5) 0.0030(4) -0.0021(4) -0.0253(5)
O3 0.071(4) 0.032(3) 0.055(4) 0.005(3) -0.007(3) -0.028(3)
Cl5 0.0565(15) 0.0511(14) 0.0708(15) 0.0141(11) -0.0117(11) -0.0248(12)
Cl6 0.0668(16) 0.0612(15) 0.0671(15) 0.0106(12) -0.0199(12) -0.0334(13)
N5 0.044(4) 0.036(4) 0.047(4) 0.003(3) -0.005(3) -0.020(4)
N6 0.048(4) 0.044(4) 0.038(4) 0.011(3) -0.009(3) -0.023(4)
C55 0.051(6) 0.033(6) 0.055(6) 0.011(5) -0.011(4) -0.015(5)
C56 0.077(7) 0.036(6) 0.066(6) 0.012(5) -0.015(5) -0.025(5)
C57 0.069(7) 0.039(6) 0.077(7) 0.012(5) -0.007(5) -0.037(6)
C58 0.060(7) 0.060(7) 0.065(6) 0.019(5) -0.006(5) -0.036(6)
C59 0.041(5) 0.042(6) 0.045(5) 0.005(4) -0.012(4) -0.025(5)
C60 0.055(6) 0.048(6) 0.055(6) 0.012(5) -0.006(4) -0.027(5)
C61 0.044(5) 0.047(6) 0.043(5) -0.001(4) -0.005(4) -0.014(5)
C62 0.043(5) 0.033(5) 0.041(5) 0.014(4) -0.006(4) -0.016(5)
C63 0.046(6) 0.050(6) 0.044(5) 0.026(5) -0.017(4) -0.025(5)
C64 0.048(6) 0.032(5) 0.047(5) 0.003(4) -0.016(4) -0.012(5)
C65 0.060(7) 0.038(6) 0.042(5) 0.007(4) -0.008(5) -0.017(5)
C66 0.055(6) 0.035(5) 0.051(5) 0.002(4) -0.002(4) -0.024(5)
C67 0.093(8) 0.044(6) 0.065(6) 0.031(5) -0.024(5) -0.039(6)
C68 0.101(9) 0.077(8) 0.068(7) 0.008(6) -0.012(6) -0.063(8)
C69 0.059(7) 0.079(8) 0.072(7) 0.003(6) 0.008(5) -0.047(6)
C70 0.054(7) 0.045(6) 0.059(6) 0.003(5) 0.003(5) -0.019(6)
C71 0.082(8) 0.053(7) 0.064(7) 0.009(5) -0.007(6) -0.026(6)
C72 0.098(8) 0.083(8) 0.095(8) 0.020(6) -0.002(6) -0.052(7)
C73 0.110(9) 0.118(9) 0.092(8) 0.019(7) -0.030(7) -0.061(8)
C74 0.064(7) 0.048(6) 0.113(8) -0.001(6) 0.002(6) -0.039(6)
C75 0.074(9) 0.132(11) 0.242(14) 0.032(10) -0.026(9) -0.058(9)
C76 0.110(10) 0.124(10) 0.124(10) 0.033(8) -0.051(8) -0.050(8)
C77 0.115(11) 0.071(9) 0.056(7) 0.001(6) 0.021(7) -0.055(9)
C78 0.077(9) 0.116(10) 0.068(7) -0.011(7) 0.020(6) -0.068(9)
C79 0.097(10) 0.049(7) 0.072(7) 0.004(6) 0.029(6) -0.017(8)
C80 0.089(9) 0.084(10) 0.062(7) -0.020(6) 0.017(6) -0.050(8)
C81 0.076(8) 0.099(11) 0.047(6) 0.028(6) -0.002(5) -0.027(8)
Zr4 0.0563(6) 0.0580(6) 0.0662(6) 0.0179(5) -0.0172(4) -0.0401(5)
O4 0.070(4) 0.088(5) 0.065(4) 0.020(3) -0.022(3) -0.057(4)
Cl7 0.0544(15) 0.0592(15) 0.0803(16) 0.0115(12) -0.0037(12) -0.0264(13)
Cl8 0.0865(19) 0.0722(17) 0.0701(16) -0.0013(13) -0.0109(13) -0.0434(15)
N7 0.053(5) 0.045(4) 0.051(4) 0.013(3) -0.012(4) -0.034(4)
N8 0.045(4) 0.049(5) 0.056(4) 0.003(3) -0.006(3) -0.030(4)
C82 0.060(6) 0.053(6) 0.055(6) 0.019(5) -0.024(5) -0.030(5)
C83 0.048(6) 0.079(7) 0.067(6) 0.022(5) -0.022(5) -0.033(6)
C84 0.078(8) 0.083(8) 0.055(6) 0.038(5) -0.022(5) -0.026(7)
C85 0.075(7) 0.059(6) 0.057(6) 0.022(5) -0.014(5) -0.036(6)
C86 0.049(6) 0.040(5) 0.053(5) 0.016(4) -0.008(4) -0.027(5)
C87 0.050(6) 0.062(6) 0.065(6) 0.001(5) -0.003(5) -0.038(5)
C88 0.060(6) 0.066(6) 0.043(5) 0.011(5) -0.009(4) -0.035(5)
C89 0.049(6) 0.027(5) 0.041(5) 0.005(4) -0.006(4) -0.021(4)
C90 0.030(5) 0.053(6) 0.053(6) 0.008(4) -0.012(4) -0.015(5)
C91 0.042(6) 0.036(5) 0.064(6) 0.004(4) -0.012(4) -0.016(5)
C92 0.060(7) 0.045(6) 0.062(6) 0.025(5) -0.019(5) -0.029(6)
C93 0.064(7) 0.051(7) 0.056(6) 0.019(5) -0.006(5) -0.025(6)
C94 0.133(10) 0.057(7) 0.068(7) 0.036(6) 0.002(6) -0.031(7)
C95 0.161(13) 0.092(11) 0.089(9) 0.043(8) -0.007(9) -0.028(10)
C96 0.137(10) 0.038(7) 0.107(9) 0.041(7) -0.028(8) -0.039(7)
C97 0.056(6) 0.056(7) 0.061(6) 0.013(6) -0.008(5) -0.021(6)
C98 0.057(7) 0.060(7) 0.058(6) 0.022(5) 0.001(5) -0.025(6)
C99 0.075(8) 0.095(8) 0.101(8) 0.010(6) 0.004(6) -0.017(7)
C100 0.108(9) 0.137(10) 0.079(7) 0.024(7) 0.001(6) -0.075(8)
C101 0.069(8) 0.065(7) 0.093(8) -0.005(6) -0.030(6) -0.027(7)
C102 0.113(10) 0.104(9) 0.104(8) -0.050(6) 0.018(7) -0.062(8)
C103 0.118(10) 0.073(8) 0.155(10) -0.028(7) -0.022(7) -0.059(7)
C104 0.134(15) 0.116(14) 0.202(19) -0.073(14) 0.061(14) -0.107(12)
C105 0.31(3) 0.27(3) 0.172(19) 0.11(2) -0.15(2) -0.28(3)
C106 0.131(15) 0.167(19) 0.29(3) 0.18(2) -0.16(2) -0.140(15)
C107 0.094(12) 0.099(13) 0.167(16) 0.008(12) 0.028(12) -0.071(10)
C108 0.108(14) 0.126(14) 0.198(18) 0.111(13) -0.082(13) -0.104(12)

loop_
_atom_type_symbol
_atom_type_description
_atom_type_scat_dispersion_real
_atom_type_scat_dispersion_imag
_atom_type_scat_source
C C 0.0033 0.0016 'International Tables Vol C Tables 4.2.6.8 and 6.1.1.4'
H H 0.0000 0.0000 'International Tables Vol C Tables 4.2.6.8 and 6.1.1.4'
N N 0.0061 0.0033 'International Tables Vol C Tables 4.2.6.8 and 6.1.1.4'
O O 0.0106 0.0060 'International Tables Vol C Tables 4.2.6.8 and 6.1.1.4'
Cl Cl 0.1484 0.1585 'International Tables Vol C Tables 4.2.6.8 and 6.1.1.4'
Zr Zr -2.9673 0.5597 'International Tables Vol C Tables 4.2.6.8 and 6.1.1.4'

loop_
_geom_angle_atom_site_label_1
_geom_angle_atom_site_label_2
_geom_angle_atom_site_label_3
_geom_angle
O1 Zr1 N1 73.3(2)
O1 Zr1 C27 81.6(3)
N1 Zr1 C27 149.5(3)
O1 Zr1 N2 141.4(2)
N1 Zr1 N2 68.2(2)
C27 Zr1 N2 135.2(3)
O1 Zr1 Cl2 92.19(14)
N1 Zr1 Cl2 76.57(15)
C27 Zr1 Cl2 87.5(3)
N2 Zr1 Cl2 80.72(14)
O1 Zr1 C23 81.1(3)
N1 Zr1 C23 150.6(3)
C27 Zr1 C23 31.9(3)
N2 Zr1 C23 135.2(3)
Cl2 Zr1 C23 119.4(3)
O1 Zr1 C25 132.3(3)
N1 Zr1 C25 154.4(3)
C27 Zr1 C25 53.5(3)
N2 Zr1 C25 86.2(3)
Cl2 Zr1 C25 100.0(3)
C23 Zr1 C25 52.7(3)
O1 Zr1 C24 110.7(3)
N1 Zr1 C24 152.8(3)
C27 Zr1 C24 53.8(3)
N2 Zr1 C24 102.9(3)
Cl2 Zr1 C24 128.8(2)
C23 Zr1 C24 32.6(3)
C25 Zr1 C24 31.6(2)
O1 Zr1 Cl1 87.24(14)
N1 Zr1 Cl1 76.27(15)
C27 Zr1 Cl1 120.2(3)
N2 Zr1 Cl1 82.26(13)
Cl2 Zr1 Cl1 151.78(7)
C23 Zr1 Cl1 88.4(3)
C25 Zr1 Cl1 101.1(3)
C24 Zr1 Cl1 77.1(2)
O1 Zr1 C26 112.6(3)
N1 Zr1 C26 153.1(2)
C27 Zr1 C26 32.6(2)
N2 Zr1 C26 102.7(3)
Cl2 Zr1 C26 76.9(2)
C23 Zr1 C26 52.3(3)
C25 Zr1 C26 31.1(2)
C24 Zr1 C26 52.2(3)
Cl1 Zr1 C26 129.0(2)
C1 O1 Zr1 121.5(5)
C8 N1 C9 120.9(7)
C8 N1 Zr1 125.0(5)
C9 N1 Zr1 114.1(5)
C10 N2 C11 114.7(6)
C10 N2 Zr1 112.3(5)
C11 N2 Zr1 132.2(5)
O1 C1 C2 127.4(8)
O1 C1 C9 116.0(7)
C2 C1 C9 116.5(8)
C1 C2 C3 120.0(9)
C4 C3 C2 123.8(9)
C3 C4 C5 120.1(9)
C6 C5 C9 117.6(8)
C6 C5 C4 127.6(9)
C9 C5 C4 114.8(8)
C5 C6 C7 120.9(8)
C8 C7 C6 117.3(8)
N1 C8 C7 122.6(7)
N1 C8 C10 113.9(7)
C7 C8 C10 123.5(8)
N1 C9 C5 120.6(8)
N1 C9 C1 114.8(7)
C5 C9 C1 124.6(8)
N2 C10 C8 120.6(7)
C12 C11 C16 122.0(7)
C12 C11 N2 120.2(7)
C16 C11 N2 117.8(6)
C11 C12 C13 119.4(8)
C11 C12 C17 123.9(7)
C13 C12 C17 116.5(7)
C14 C13 C12 119.8(8)
C13 C14 C15 120.8(8)
C14 C15 C16 121.5(8)
C15 C16 C11 116.5(7)
C15 C16 C20 119.3(8)
C11 C16 C20 124.1(7)
C12 C17 C18 111.1(7)
C12 C17 C19 112.0(7)
C18 C17 C19 109.7(6)
C16 C20 C22 113.8(7)
C16 C20 C21 115.2(7)
C22 C20 C21 106.7(7)
C27 C23 C24 109.1(9)
C27 C23 Zr1 73.1(5)
C24 C23 Zr1 74.6(5)
C25 C24 C23 106.5(9)
C25 C24 Zr1 73.9(5)
C23 C24 Zr1 72.8(5)
C26 C25 C24 109.2(9)
C26 C25 Zr1 75.1(5)
C24 C25 Zr1 74.5(5)
C25 C26 C27 108.9(8)
C25 C26 Zr1 73.8(5)
C27 C26 Zr1 71.5(5)
C23 C27 C26 106.2(9)
C23 C27 Zr1 75.0(5)
C26 C27 Zr1 75.9(5)
O2 Zr2 N3 74.3(2)
O2 Zr2 C51 82.4(4)
N3 Zr2 C51 152.1(4)
O2 Zr2 N4 141.5(2)
N3 Zr2 N4 67.4(2)
C51 Zr2 N4 135.0(4)
O2 Zr2 C50 110.6(4)
N3 Zr2 C50 151.3(3)
C51 Zr2 C50 31.5(3)
N4 Zr2 C50 104.3(4)
O2 Zr2 C52 84.6(4)
N3 Zr2 C52 152.9(4)
C51 Zr2 C52 32.5(4)
N4 Zr2 C52 130.7(5)
C50 Zr2 C52 53.0(4)
O2 Zr2 Cl3 87.58(15)
N3 Zr2 Cl3 78.51(15)
C51 Zr2 Cl3 116.0(5)
N4 Zr2 Cl3 82.81(14)
C50 Zr2 Cl3 129.1(3)
C52 Zr2 Cl3 83.9(4)
O2 Zr2 C53 114.3(4)
N3 Zr2 C53 154.2(3)
C51 Zr2 C53 51.4(5)
N4 Zr2 C53 99.8(4)
C50 Zr2 C53 51.4(4)
C52 Zr2 C53 30.9(3)
Cl3 Zr2 C53 77.7(3)
O2 Zr2 C54 132.9(3)
N3 Zr2 C54 152.5(3)
C51 Zr2 C54 51.3(4)
N4 Zr2 C54 85.6(3)
C50 Zr2 C54 30.2(3)
C52 Zr2 C54 52.4(4)
Cl3 Zr2 C54 103.9(4)
C53 Zr2 C54 31.8(3)
O2 Zr2 Cl4 88.85(14)
N3 Zr2 Cl4 74.40(15)
C51 Zr2 Cl4 90.3(5)
N4 Zr2 Cl4 83.23(14)
C50 Zr2 Cl4 77.4(3)
C52 Zr2 Cl4 122.8(4)
Cl3 Zr2 Cl4 152.62(8)
C53 Zr2 Cl4 128.0(3)
C54 Zr2 Cl4 98.4(3)
C28 O2 Zr2 119.9(4)
C35 N3 C36 120.3(7)
C35 N3 Zr2 126.2(5)
C36 N3 Zr2 113.4(5)
C37 N4 C38 115.0(6)
C37 N4 Zr2 112.8(5)
C38 N4 Zr2 132.1(5)
O2 C28 C29 124.8(7)
O2 C28 C36 117.4(7)
C29 C28 C36 117.7(8)
C28 C29 C30 118.3(7)
C31 C30 C29 124.7(8)
C30 C31 C32 118.6(8)
C31 C32 C36 117.7(7)
C31 C32 C33 127.3(8)
C36 C32 C33 115.0(7)
C34 C33 C32 121.3(7)
C35 C34 C33 119.5(7)
N3 C35 C34 121.6(7)
N3 C35 C37 110.8(7)
C34 C35 C37 127.6(7)
N3 C36 C32 122.2(6)
N3 C36 C28 115.0(7)
C32 C36 C28 122.7(7)
N4 C37 C35 122.6(7)
C39 C38 C43 122.5(7)
C39 C38 N4 119.1(7)
C43 C38 N4 118.2(7)
C40 C39 C38 117.3(8)
C40 C39 C44 118.3(8)
C38 C39 C44 124.2(7)
C39 C40 C41 120.6(9)
C42 C41 C40 121.5(9)
C41 C42 C43 120.5(9)
C42 C43 C38 117.4(8)
C42 C43 C47 119.4(8)
C38 C43 C47 123.1(7)
C46 C44 C39 111.9(7)
C46 C44 C45 110.5(7)
C39 C44 C45 110.5(7)
C43 C47 C48 111.4(7)
C43 C47 C49 113.6(7)
C48 C47 C49 111.4(8)
C54 C50 C51 109.5(14)
C54 C50 Zr2 77.8(6)
C51 C50 Zr2 73.7(6)
C50 C51 C52 108.5(15)
C50 C51 Zr2 74.8(6)
C52 C51 Zr2 74.4(8)
C53 C52 C51 105.7(14)
C53 C52 Zr2 76.4(7)
C51 C52 Zr2 73.1(7)
C52 C53 C54 109.4(13)
C52 C53 Zr2 72.7(7)
C54 C53 Zr2 74.9(5)
C50 C54 C53 106.9(10)
C50 C54 Zr2 72.0(5)
C53 C54 Zr2 73.3(5)
O3 Zr3 N5 73.6(2)
O3 Zr3 N6 140.7(2)
N5 Zr3 N6 67.1(2)
O3 Zr3 C80 83.5(3)
N5 Zr3 C80 152.0(3)
N6 Zr3 C80 133.6(3)
O3 Zr3 Cl5 86.81(14)
N5 Zr3 Cl5 77.04(15)
N6 Zr3 Cl5 84.86(14)
C80 Zr3 Cl5 118.3(3)
O3 Zr3 C77 135.6(3)
N5 Zr3 C77 150.8(3)
N6 Zr3 C77 83.7(3)
C80 Zr3 C77 53.7(3)
Cl5 Zr3 C77 102.1(3)
O3 Zr3 C79 84.8(3)
N5 Zr3 C79 153.4(3)
N6 Zr3 C79 132.7(3)
C80 Zr3 C79 32.0(3)
Cl5 Zr3 C79 86.6(3)
C77 Zr3 C79 53.1(3)
O3 Zr3 Cl6 88.36(14)
N5 Zr3 Cl6 76.37(15)
N6 Zr3 Cl6 82.37(14)
C80 Zr3 Cl6 87.1(3)
Cl5 Zr3 Cl6 153.26(7)
C77 Zr3 Cl6 99.7(3)
C79 Zr3 Cl6 119.1(3)
O3 Zr3 C81 114.5(4)
N5 Zr3 C81 150.9(3)
N6 Zr3 C81 100.2(3)
C80 Zr3 C81 33.6(3)
Cl5 Zr3 C81 129.6(3)
C77 Zr3 C81 31.1(3)
C79 Zr3 C81 53.4(3)
Cl6 Zr3 C81 76.0(2)
O3 Zr3 C78 114.5(4)
N5 Zr3 C78 153.3(3)
N6 Zr3 C78 101.1(3)
C80 Zr3 C78 52.6(3)
Cl5 Zr3 C78 78.1(3)
C77 Zr3 C78 31.3(3)
C79 Zr3 C78 31.8(3)
Cl6 Zr3 C78 127.4(3)
C81 Zr3 C78 51.6(3)
C55 O3 Zr3 119.8(5)
C62 N5 C63 121.1(7)
C62 N5 Zr3 123.9(5)
C63 N5 Zr3 114.9(5)
C64 N6 C65 116.0(7)
C64 N6 Zr3 114.8(5)
C65 N6 Zr3 128.9(5)
O3 C55 C56 126.4(8)
O3 C55 C63 118.1(7)
C56 C55 C63 115.5(8)
C57 C56 C55 119.8(8)
C58 C57 C56 123.5(8)
C57 C58 C59 120.3(8)
C63 C59 C58 117.2(8)
C63 C59 C60 115.6(7)
C58 C59 C60 127.2(8)
C61 C60 C59 120.8(7)
C60 C61 C62 119.4(7)
N5 C62 C61 120.1(7)
N5 C62 C64 112.2(7)
C61 C62 C64 127.7(8)
N5 C63 C59 122.8(8)
N5 C63 C55 113.4(7)
C59 C63 C55 123.7(8)
N6 C64 C62 121.9(7)
C66 C65 C70 121.5(8)
C66 C65 N6 120.0(8)
C70 C65 N6 118.4(7)
C65 C66 C67 117.3(8)
C65 C66 C71 124.1(8)
C67 C66 C71 118.5(8)
C68 C67 C66 120.5(9)
C67 C68 C69 121.3(9)
C68 C69 C70 122.5(9)
C69 C70 C65 116.7(8)
C69 C70 C74 122.3(9)
C65 C70 C74 121.0(8)
C66 C71 C73 113.0(7)
C66 C71 C72 110.7(8)
C73 C71 C72 109.9(7)
C75 C74 C70 114.5(8)
C75 C74 C76 107.0(9)
C70 C74 C76 109.2(7)
C81 C77 C78 108.6(11)
C81 C77 Zr3 74.9(6)
C78 C77 Zr3 75.3(5)
C77 C78 C79 109.9(11)
C77 C78 Zr3 73.4(6)
C79 C78 Zr3 73.3(5)
C80 C79 C78 107.4(10)
C80 C79 Zr3 72.9(5)
C78 C79 Zr3 74.9(5)
C79 C80 C81 106.4(10)
C79 C80 Zr3 75.1(5)
C81 C80 Zr3 74.6(5)
C77 C81 C80 107.6(10)
C77 C81 Zr3 74.0(5)
C80 C81 Zr3 71.8(5)
O4 Zr4 N7 73.7(2)
O4 Zr4 C108 132.1(3)
N7 Zr4 C108 153.8(3)
O4 Zr4 C106 87.6(5)
N7 Zr4 C106 153.0(4)
C108 Zr4 C106 49.6(4)
O4 Zr4 C104 105.7(7)
N7 Zr4 C104 153.9(4)
C108 Zr4 C104 32.8(4)
C106 Zr4 C104 49.8(6)
O4 Zr4 N8 141.1(2)
N7 Zr4 N8 67.3(2)
C108 Zr4 N8 86.7(3)
C106 Zr4 N8 128.4(6)
C104 Zr4 N8 109.2(7)
O4 Zr4 Cl7 90.50(16)
N7 Zr4 Cl7 76.96(16)
C108 Zr4 Cl7 103.1(7)
C106 Zr4 Cl7 84.0(6)
C104 Zr4 Cl7 128.9(4)
N8 Zr4 Cl7 80.78(15)
O4 Zr4 Cl8 86.91(16)
N7 Zr4 Cl8 76.70(16)
C108 Zr4 Cl8 98.4(7)
C106 Zr4 Cl8 122.5(6)
C104 Zr4 Cl8 77.3(3)
N8 Zr4 Cl8 84.56(14)
Cl7 Zr4 Cl8 153.18(8)
O4 Zr4 C105 79.1(6)
N7 Zr4 C105 151.8(5)
C108 Zr4 C105 53.1(6)
C106 Zr4 C105 28.5(7)
C104 Zr4 C105 32.9(5)
N8 Zr4 C105 139.4(6)
Cl7 Zr4 C105 111.1(8)
Cl8 Zr4 C105 94.7(8)
O4 Zr4 C107 116.8(6)
N7 Zr4 C107 151.6(3)
C108 Zr4 C107 30.9(4)
C106 Zr4 C107 30.3(4)
C104 Zr4 C107 52.5(5)
N8 Zr4 C107 98.1(5)
Cl7 Zr4 C107 76.7(3)
Cl8 Zr4 C107 127.8(4)
C105 Zr4 C107 51.4(6)
C82 O4 Zr4 119.9(5)
C89 N7 C90 122.1(7)
C89 N7 Zr4 124.1(5)
C90 N7 Zr4 113.8(5)
C91 N8 C92 116.7(6)
C91 N8 Zr4 113.5(5)
C92 N8 Zr4 129.0(5)
O4 C82 C83 126.8(8)
O4 C82 C90 118.2(7)
C83 C82 C90 114.9(8)
C82 C83 C84 121.1(8)
C85 C84 C83 124.6(8)
C84 C85 C86 117.1(8)
C85 C86 C87 127.6(8)
C85 C86 C90 117.3(7)
C87 C86 C90 115.1(7)
C88 C87 C86 122.4(8)
C87 C88 C89 118.3(8)
N7 C89 C88 121.0(7)
N7 C89 C91 114.0(7)
C88 C89 C91 124.9(7)
N7 C90 C82 114.3(7)
N7 C90 C86 120.9(7)
C82 C90 C86 124.7(8)
N8 C91 C89 120.9(7)
C93 C92 C97 123.2(8)
C93 C92 N8 121.3(8)
C97 C92 N8 115.6(8)
C94 C93 C92 119.4(9)
C94 C93 C98 117.3(8)
C92 C93 C98 123.2(8)
C93 C94 C95 120.4(10)
C96 C95 C94 120.1(10)
C95 C96 C97 120.3(10)
C92 C97 C96 116.5(8)
C92 C97 C101 125.3(8)
C96 C97 C101 118.2(9)
C100 C98 C99 112.8(8)
C100 C98 C93 111.5(7)
C99 C98 C93 107.9(7)
C97 C101 C102 110.9(7)
C97 C101 C103 115.3(8)
C102 C101 C103 111.6(8)
C108 C104 C105 105.0(17)
C108 C104 Zr4 73.0(7)
C105 C104 Zr4 75.5(10)
C106 C105 C104 103(2)
C106 C105 Zr4 73.1(12)
C104 C105 Zr4 71.6(10)
C105 C106 C107 119(2)
C105 C106 Zr4 78.4(15)
C107 C106 Zr4 77.4(8)
C106 C107 C108 103.3(16)
C106 C107 Zr4 72.3(8)
C108 C107 Zr4 71.8(7)
C107 C108 C104 108.8(15)
C107 C108 Zr4 77.3(7)
C104 C108 Zr4 74.2(7)
C114 C109 C115 138(2)
C114 C109 C110 138.6(19)
C115 C109 C110 83.1(14)
C111 C110 C109 90.1(13)
C110 C111 C112 137.5(16)
C113 C112 C111 124.4(18)
C112 C113 C114 108.5(17)
C109 C114 C113 120(2)
C121 C116 C117 120.0
C121 C116 C122 130.8(17)
C117 C116 C122 107.3(17)
C116 C117 C118 120.0
C117 C118 C119 120.0
C120 C119 C118 120.0
C121 C120 C119 120.0
C120 C121 C116 120.0

loop_
_geom_bond_atom_site_label_1
_geom_bond_atom_site_label_2
_geom_bond_distance
Zr1 O1 2.048(5)
Zr1 N1 2.235(6)
Zr1 C27 2.468(8)
Zr1 N2 2.487(6)
Zr1 Cl2 2.490(2)
Zr1 C23 2.491(8)
Zr1 C25 2.508(8)
Zr1 C24 2.515(8)
Zr1 Cl1 2.522(2)
Zr1 C26 2.523(8)
O1 C1 1.316(8)
N1 C8 1.313(8)
N1 C9 1.350(8)
N2 C10 1.313(8)
N2 C11 1.450(8)
C1 C2 1.364(9)
C1 C9 1.416(10)
C2 C3 1.389(10)
C3 C4 1.330(11)
C4 C5 1.433(10)
C5 C6 1.383(10)
C5 C9 1.403(9)
C6 C7 1.396(9)
C7 C8 1.381(9)
C8 C10 1.454(9)
C11 C12 1.372(9)
C11 C16 1.393(9)
C12 C13 1.390(9)
C12 C17 1.514(9)
C13 C14 1.342(9)
C14 C15 1.380(9)
C15 C16 1.389(9)
C16 C20 1.478(9)
C17 C18 1.524(9)
C17 C19 1.526(9)
C20 C22 1.504(9)
C20 C21 1.546(9)
C23 C27 1.362(11)
C23 C24 1.405(11)
C24 C25 1.367(10)
C25 C26 1.350(11)
C26 C27 1.402(10)
Zr2 O2 2.064(5)
Zr2 N3 2.255(6)
Zr2 C51 2.454(10)
Zr2 N4 2.458(5)
Zr2 C50 2.467(9)
Zr2 C52 2.471(11)
Zr2 Cl3 2.502(2)
Zr2 C53 2.516(9)
Zr2 C54 2.536(8)
Zr2 Cl4 2.536(2)
O2 C28 1.346(8)
N3 C35 1.317(7)
N3 C36 1.372(8)
N4 C37 1.306(8)
N4 C38 1.462(8)
C28 C29 1.371(9)
C28 C36 1.412(9)
C29 C30 1.395(10)
C30 C31 1.348(9)
C31 C32 1.391(8)
C32 C36 1.403(9)
C32 C33 1.415(9)
C33 C34 1.378(8)
C34 C35 1.365(8)
C35 C37 1.444(9)
C38 C39 1.382(9)
C38 C43 1.406(9)
C39 C40 1.373(9)
C39 C44 1.519(10)
C40 C41 1.389(10)
C41 C42 1.339(10)
C42 C43 1.385(9)
C43 C47 1.511(10)
C44 C46 1.514(10)
C44 C45 1.535(9)
C47 C48 1.528(10)
C47 C49 1.532(10)
C50 C54 1.306(11)
C50 C51 1.337(14)
C51 C52 1.377(17)
C52 C53 1.328(15)
C53 C54 1.382(13)
Zr3 O3 2.083(5)
Zr3 N5 2.269(6)
Zr3 N6 2.451(6)
Zr3 C80 2.477(8)
Zr3 Cl5 2.500(2)
Zr3 C77 2.504(9)
Zr3 C79 2.505(8)
Zr3 Cl6 2.507(2)
Zr3 C81 2.515(8)
Zr3 C78 2.527(8)
O3 C55 1.332(8)
N5 C62 1.330(8)
N5 C63 1.356(8)
N6 C64 1.255(7)
N6 C65 1.480(9)
C55 C56 1.402(9)
C55 C63 1.444(10)
C56 C57 1.401(9)
C57 C58 1.338(9)
C58 C59 1.410(9)
C59 C63 1.393(9)
C59 C60 1.430(9)
C60 C61 1.374(9)
C61 C62 1.408(8)
C62 C64 1.442(9)
C65 C66 1.370(9)
C65 C70 1.408(10)
C66 C67 1.412(9)
C66 C71 1.516(10)
C67 C68 1.325(11)
C68 C69 1.339(10)
C69 C70 1.356(10)
C70 C74 1.515(10)
C71 C73 1.524(10)
C71 C72 1.544(10)
C74 C75 1.514(11)
C74 C76 1.529(11)
C77 C81 1.345(12)
C77 C78 1.356(12)
C78 C79 1.378(12)
C79 C80 1.372(12)
C80 C81 1.444(12)
Zr4 O4 2.044(5)
Zr4 N7 2.262(6)
Zr4 C108 2.461(10)
Zr4 C106 2.467(15)
Zr4 C104 2.476(12)
Zr4 N8 2.482(6)
Zr4 Cl7 2.496(2)
Zr4 Cl8 2.501(2)
Zr4 C105 2.526(18)
Zr4 C107 2.527(10)
O4 C82 1.319(8)
N7 C89 1.318(8)
N7 C90 1.332(8)
N8 C91 1.287(8)
N8 C92 1.493(8)
C82 C83 1.373(9)
C82 C90 1.419(10)
C83 C84 1.402(10)
C84 C85 1.373(10)
C85 C86 1.413(9)
C86 C87 1.418(9)
C86 C90 1.434(9)
C87 C88 1.343(8)
C88 C89 1.405(9)
C89 C91 1.435(8)
C92 C93 1.363(10)
C92 C97 1.384(10)
C93 C94 1.353(9)
C93 C98 1.548(10)
C94 C95 1.387(12)
C95 C96 1.378(11)
C96 C97 1.412(10)
C97 C101 1.493(10)
C98 C100 1.532(11)
C98 C99 1.533(10)
C101 C102 1.521(11)
C101 C103 1.532(11)
C104 C108 1.394(16)
C104 C105 1.42(2)
C105 C106 1.23(3)
C106 C107 1.308(17)
C107 C108 1.329(16)
C109 C114 1.225(19)
C109 C115 1.540(19)
C109 C110 1.581(18)
C110 C111 1.367(15)
C111 C112 1.392(17)
C112 C113 1.305(18)
C113 C114 1.447(18)
C116 C121 1.427(6)
C116 C117 1.427(6)
C116 C122 1.750(13)
C117 C118 1.427(6)
C118 C119 1.427(6)
C119 C120 1.427(6)
C120 C121 1.427(6)

loop_
_platon_squeeze_void_nr
_platon_squeeze_void_average_x
_platon_squeeze_void_average_y
_platon_squeeze_void_average_z
_platon_squeeze_void_volume
_platon_squeeze_void_count_electrons
1 0.000 0.500 0.500 463.5 69.4
2 0.225 0.442 0.242 13.6 -0.1
3 0.213 0.781 0.403 8.2 -0.6
4 0.372 0.005 0.222 23.1 1.3
5 0.344 0.104 0.926 6.7 0.0
6 0.393 0.506 0.577 15.5 -1.4
7 0.433 0.006 0.812 10.5 1.1
8 0.458 0.240 0.116 10.1 0.4
9 0.542 0.760 0.884 10.1 0.1
10 0.567 -0.006 0.188 10.4 0.9
11 0.606 0.494 0.423 15.5 -1.2
12 0.628 0.995 0.778 23.1 0.9
13 0.656 0.896 0.074 6.7 -0.1
14 0.775 0.558 0.758 13.6 0.3
15 0.786 0.219 0.597 8.2 -0.5
